data_7244325
loop_
_publ_author_name
'Mouli, M. S. S. Vinod'
'Mishra, Ashutosh Kumar'

_publ_section_title
;
 Modulating catalytic activity of a modified flavin analogue via
 judicially positioned metal ion toward aerobic sulphoxidation
;
_journal_issue 7
_journal_name_full 'RSC Advances'
_journal_page_first 3990
_journal_page_last 3995
_journal_paper_doi 10.1039/D1RA06558K
_journal_volume 12
_journal_year 2022
_chemical_formula_moiety 'C32 H32 Cd N8 O12'
_chemical_formula_sum 'C32 H32 Cd N8 O12'
_chemical_formula_weight 833.05
_space_group_crystal_system triclinic
_space_group_IT_number 2
_space_group_name_Hall '-P 1'
_space_group_name_H-M_alt 'P -1'
_atom_sites_solution_hydrogens geom
_audit_creation_date 2021-09-03
_audit_creation_method
;
Olex2 1.2
(compiled 2018.05.29 svn.r3508 for OlexSys, GUI svn.r5506)
;
_audit_update_record
;
2021-09-15 deposited with the CCDC.	2021-11-15 downloaded from the CCDC.
;
_cell_angle_alpha 75.411(4)
_cell_angle_beta 86.794(5)
_cell_angle_gamma 79.566(5)
_cell_formula_units_Z 1
_cell_length_a 7.6046(12)
_cell_length_b 10.4682(16)
_cell_length_c 12.881(2)
_cell_measurement_reflns_used 3041
_cell_measurement_temperature 298
_cell_measurement_theta_max 22.2
_cell_measurement_theta_min 2.28
_cell_volume 975.9(3)
_computing_molecular_graphics 'Olex2 (Dolomanov et al., 2009)'
_computing_publication_material 'Olex2 (Dolomanov et al., 2009)'
_computing_structure_refinement 'ShelXL (Sheldrick, 2015)'
_computing_structure_solution 'ShelXT (Sheldrick, 2015)'
_diffrn_ambient_temperature 298
_diffrn_measured_fraction_theta_full 0.996
_diffrn_measured_fraction_theta_max 0.983
_diffrn_measurement_device_type 'Bruker APEX-II CCD'
_diffrn_radiation_type MoK\a
_diffrn_radiation_wavelength 0.71073
_diffrn_reflns_av_R_equivalents 0.0718
_diffrn_reflns_av_unetI/netI 0.1110
_diffrn_reflns_Laue_measured_fraction_full 0.996
_diffrn_reflns_Laue_measured_fraction_max 0.983
_diffrn_reflns_limit_h_max 9
_diffrn_reflns_limit_h_min -9
_diffrn_reflns_limit_k_max 13
_diffrn_reflns_limit_k_min -13
_diffrn_reflns_limit_l_max 14
_diffrn_reflns_limit_l_min -16
_diffrn_reflns_number 11510
_diffrn_reflns_point_group_measured_fraction_full 0.996
_diffrn_reflns_point_group_measured_fraction_max 0.983
_diffrn_reflns_theta_full 25.242
_diffrn_reflns_theta_max 27.187
_diffrn_reflns_theta_min 2.041
_exptl_absorpt_coefficient_mu 0.627
_exptl_absorpt_correction_type none
_exptl_crystal_colour 'clear yellowish yellow'
_exptl_crystal_colour_lustre clear
_exptl_crystal_colour_modifier yellowish
_exptl_crystal_colour_primary yellow
_exptl_crystal_density_diffrn 1.417
_exptl_crystal_description plate
_exptl_crystal_F_000 424
_exptl_crystal_recrystallization_method 'Re-crystallisation from solvent'
_exptl_crystal_size_max 0.09
_exptl_crystal_size_mid 0.08
_exptl_crystal_size_min 0.07
_refine_diff_density_max 0.890
_refine_diff_density_min -0.527
_refine_diff_density_rms 0.089
_refine_ls_extinction_method none
_refine_ls_goodness_of_fit_ref 0.978
_refine_ls_hydrogen_treatment constr
_refine_ls_matrix_type full
_refine_ls_number_parameters 244
_refine_ls_number_reflns 4270
_refine_ls_number_restraints 0
_refine_ls_restrained_S_all 0.978
_refine_ls_R_factor_all 0.1148
_refine_ls_R_factor_gt 0.0604
_refine_ls_shift/su_max 0.000
_refine_ls_shift/su_mean 0.000
_refine_ls_structure_factor_coef Fsqd
_refine_ls_weighting_details 'w=1/[\s^2^(Fo^2^)+(0.0738P)^2^] where P=(Fo^2^+2Fc^2^)/3'
_refine_ls_weighting_scheme calc
_refine_ls_wR_factor_gt 0.1321
_refine_ls_wR_factor_ref 0.1513
_reflns_Friedel_coverage 0.000
_reflns_number_gt 2587
_reflns_number_total 4270
_reflns_threshold_expression 'I > 2\s(I)'
_cod_data_source_file d1ra06558k2.cif
_cod_data_source_block Flc-Cd
_cod_database_code 7244325
_shelx_shelxl_version_number 2018/3
_shelx_space_group_comment
;
The symmetry employed for this shelxl refinement is uniquely defined
by the following loop, which should always be used as a source of
symmetry information in preference to the above space-group names.
They are only intended as comments.
;
_shelx_estimated_absorpt_t_max 0.957
_shelx_estimated_absorpt_t_min 0.946
_olex2_refinement_description
;
1. Fixed Uiso
 At 1.2 times of:
  All C(H) groups, All C(H,H) groups
 At 1.5 times of:
  All C(H,H,H) groups
2.a Secondary CH2 refined with riding coordinates:
 C1B(H1BA,H1BB), C2B(H2BA,H2BB)
2.b Aromatic/amide H refined with riding coordinates:
 C6(H6), C8(H8), C9(H9)
2.c Idealised Me refined as rotating group:
 C4B(H4BA,H4BB,H4BC), C1C(H1CA,H1CB,H1CC), C3B(H3BA,H3BB,H3BC)
;
_olex2_submission_special_instructions 'No special instructions were received'

loop_
_space_group_symop_operation_xyz
'x, y, z'
'-x, -y, -z'

loop_
_atom_site_label
_atom_site_type_symbol
_atom_site_fract_x
_atom_site_fract_y
_atom_site_fract_z
_atom_site_U_iso_or_equiv
_atom_site_adp_type
_atom_site_occupancy
_atom_site_site_symmetry_order
_atom_site_calc_flag
_atom_site_refinement_flags_posn
_atom_site_refinement_flags_adp
_atom_site_refinement_flags_occupancy
_atom_site_disorder_assembly
_atom_site_disorder_group
Cd1 Cd 0.500000 0.500000 0.000000 0.0526(2) Uani 1 2 d S T P . .
O3 O 0.5521(4) 0.4701(3) 0.1726(2) 0.0564(9) Uani 1 1 d . . . . .
N1 N 0.9003(5) 0.5313(4) 0.7479(3) 0.0465(9) Uani 1 1 d . . . . .
O4 O 0.5015(6) 0.2630(4) 0.2434(3) 0.0798(12) Uani 1 1 d . . . . .
O6 O 0.1967(5) 0.5724(4) 0.0221(3) 0.0722(10) Uani 1 1 d . . . . .
O1 O 0.9927(5) 0.6649(3) 0.8387(3) 0.0650(10) Uani 1 1 d . . . . .
N5 N 0.7765(5) 0.6194(3) 0.4679(3) 0.0435(9) Uani 1 1 d . . . . .
N10 N 0.7941(5) 0.4053(3) 0.6494(3) 0.0485(10) Uani 1 1 d . . . . .
N3 N 0.9287(5) 0.7613(4) 0.6647(3) 0.0501(10) Uani 1 1 d . . . . .
O2 O 0.8492(6) 0.8577(3) 0.4910(3) 0.0808(12) Uani 1 1 d . . . . .
C4A C 0.8282(6) 0.6279(4) 0.5593(3) 0.0397(10) Uani 1 1 d . . . . .
O5 O 0.4609(6) 0.2802(4) 0.0352(3) 0.0837(12) Uani 1 1 d . . . . .
C5A C 0.7306(6) 0.5003(4) 0.4621(3) 0.0386(10) Uani 1 1 d . . . . .
C10A C 0.8429(6) 0.5216(4) 0.6558(3) 0.0409(10) Uani 1 1 d . . . . .
C7 C 0.6213(6) 0.3752(4) 0.3542(3) 0.0442(11) Uani 1 1 d . . . . .
C9A C 0.7394(6) 0.3903(4) 0.5530(3) 0.0409(10) Uani 1 1 d . . . . .
C6 C 0.6726(6) 0.4897(4) 0.3645(3) 0.0431(11) Uani 1 1 d . . . . .
H6 H 0.668845 0.562192 0.304990 0.052 Uiso 1 1 calc R . . . .
C2 C 0.9431(6) 0.6511(5) 0.7550(4) 0.0488(12) Uani 1 1 d . . . . .
C4 C 0.8676(7) 0.7602(5) 0.5667(4) 0.0521(12) Uani 1 1 d . . . . .
C7A C 0.5538(6) 0.3674(5) 0.2483(4) 0.0491(12) Uani 1 1 d . . . . .
C8 C 0.6333(6) 0.2651(5) 0.4445(4) 0.0492(12) Uani 1 1 d . . . . .
H8 H 0.601084 0.185978 0.437980 0.059 Uiso 1 1 calc R . . . .
C9 C 0.6909(6) 0.2714(4) 0.5412(4) 0.0513(12) Uani 1 1 d . . . . .
H9 H 0.698150 0.197048 0.599294 0.062 Uiso 1 1 calc R . . . .
C1B C 0.7830(9) 0.2973(6) 0.7515(5) 0.0813(19) Uani 1 1 d . . . . .
H1BA H 0.752657 0.337338 0.811777 0.098 Uiso 1 1 calc R . . . .
H1BB H 0.691536 0.246095 0.745342 0.098 Uiso 1 1 calc R . . . .
C4B C 0.9745(8) 0.8872(5) 0.6778(5) 0.0715(16) Uani 1 1 d . . . . .
H4BA H 0.867369 0.945533 0.690939 0.107 Uiso 1 1 calc GR . . . .
H4BB H 1.032343 0.930094 0.613711 0.107 Uiso 1 1 calc GR . . . .
H4BC H 1.053614 0.867924 0.737429 0.107 Uiso 1 1 calc GR . . . .
C2B C 0.9495(11) 0.2141(6) 0.7671(5) 0.100(2) Uani 1 1 d . . . . .
H2BA H 1.042272 0.265275 0.770902 0.120 Uiso 1 1 calc R . . . .
H2BB H 0.978189 0.170416 0.708679 0.120 Uiso 1 1 calc R . . . .
C1C C 0.3458(10) 0.2246(7) -0.0111(6) 0.113(3) Uani 1 1 d . . . . .
H1CA H 0.310905 0.281925 -0.080128 0.170 Uiso 1 1 calc GR . . . .
H1CB H 0.241730 0.214473 0.033876 0.170 Uiso 1 1 calc GR . . . .
H1CC H 0.404264 0.138368 -0.019417 0.170 Uiso 1 1 calc GR . . . .
C3B C 0.9330(15) 0.1037(7) 0.8802(6) 0.163(5) Uani 1 1 d . . . . .
H3BA H 0.902508 0.148669 0.936803 0.245 Uiso 1 1 calc GR . . . .
H3BB H 1.045259 0.043980 0.895663 0.245 Uiso 1 1 calc GR . . . .
H3BC H 0.841651 0.053396 0.874761 0.245 Uiso 1 1 calc GR . . . .

loop_
_atom_site_aniso_label
_atom_site_aniso_U_11
_atom_site_aniso_U_22
_atom_site_aniso_U_33
_atom_site_aniso_U_23
_atom_site_aniso_U_13
_atom_site_aniso_U_12
Cd1 0.0717(4) 0.0672(4) 0.0265(3) -0.0096(2) -0.0076(2) -0.0321(3)
O3 0.073(2) 0.071(2) 0.0286(18) -0.0076(17) -0.0084(17) -0.0250(18)
N1 0.055(2) 0.059(2) 0.027(2) -0.0054(17) -0.0024(18) -0.0226(19)
O4 0.124(3) 0.075(2) 0.050(2) -0.0078(19) -0.021(2) -0.047(2)
O6 0.065(2) 0.111(3) 0.036(2) -0.0042(19) -0.0024(18) -0.022(2)
O1 0.086(3) 0.079(2) 0.037(2) -0.0159(18) -0.0162(19) -0.0254(19)
N5 0.055(2) 0.049(2) 0.0266(19) -0.0022(16) -0.0021(18) -0.0199(18)
N10 0.073(3) 0.051(2) 0.0210(19) 0.0052(16) -0.0094(19) -0.027(2)
N3 0.064(3) 0.057(2) 0.034(2) -0.0070(19) -0.004(2) -0.027(2)
O2 0.142(4) 0.059(2) 0.044(2) 0.0071(18) -0.022(2) -0.046(2)
C4A 0.044(3) 0.047(2) 0.027(2) -0.0015(19) -0.001(2) -0.016(2)
O5 0.124(3) 0.078(2) 0.063(3) -0.015(2) -0.018(2) -0.049(2)
C5A 0.041(3) 0.049(2) 0.027(2) -0.006(2) 0.003(2) -0.015(2)
C10A 0.043(3) 0.052(3) 0.029(2) -0.008(2) 0.000(2) -0.015(2)
C7 0.044(3) 0.060(3) 0.029(2) -0.011(2) 0.000(2) -0.013(2)
C9A 0.048(3) 0.052(3) 0.024(2) -0.0034(19) -0.003(2) -0.019(2)
C6 0.050(3) 0.056(3) 0.024(2) -0.004(2) -0.004(2) -0.018(2)
C2 0.052(3) 0.064(3) 0.034(3) -0.011(2) 0.000(2) -0.022(2)
C4 0.064(3) 0.059(3) 0.036(3) -0.006(2) -0.001(2) -0.027(3)
C7A 0.050(3) 0.063(3) 0.038(3) -0.016(3) -0.004(2) -0.016(2)
C8 0.059(3) 0.054(3) 0.040(3) -0.014(2) -0.004(2) -0.021(2)
C9 0.069(3) 0.053(3) 0.032(3) -0.003(2) -0.002(2) -0.023(2)
C1B 0.116(5) 0.072(4) 0.061(4) -0.016(3) -0.041(4) -0.019(4)
C4B 0.106(5) 0.063(3) 0.057(4) -0.020(3) -0.004(3) -0.037(3)
C2B 0.147(7) 0.094(5) 0.073(5) -0.024(4) -0.005(5) -0.052(5)
C1C 0.158(7) 0.118(5) 0.096(6) -0.051(5) 0.015(5) -0.078(5)
C3B 0.327(14) 0.081(5) 0.068(5) 0.033(4) -0.065(7) -0.052(7)

loop_
_atom_type_symbol
_atom_type_description
_atom_type_scat_dispersion_real
_atom_type_scat_dispersion_imag
_atom_type_scat_source
C C 0.0033 0.0016 'International Tables Vol C Tables 4.2.6.8 and 6.1.1.4'
H H 0.0000 0.0000 'International Tables Vol C Tables 4.2.6.8 and 6.1.1.4'
Cd Cd -0.8075 1.2024 'International Tables Vol C Tables 4.2.6.8 and 6.1.1.4'
N N 0.0061 0.0033 'International Tables Vol C Tables 4.2.6.8 and 6.1.1.4'
O O 0.0106 0.0060 'International Tables Vol C Tables 4.2.6.8 and 6.1.1.4'

loop_
_geom_angle_atom_site_label_1
_geom_angle_atom_site_label_2
_geom_angle_atom_site_label_3
_geom_angle
_geom_angle_site_symmetry_1
_geom_angle_site_symmetry_3
_geom_angle_publ_flag
O3 Cd1 O3 180.0 . 2_665 ?
O3 Cd1 O6 87.65(12) . 2_665 ?
O3 Cd1 O6 92.35(12) 2_665 2_665 ?
O3 Cd1 O6 92.35(12) . . ?
O3 Cd1 O6 87.65(12) 2_665 . ?
O3 Cd1 O5 88.76(13) . . ?
O3 Cd1 O5 91.23(13) . 2_665 ?
O3 Cd1 O5 91.24(13) 2_665 . ?
O3 Cd1 O5 88.77(13) 2_665 2_665 ?
O6 Cd1 O6 180.0 . 2_665 ?
O5 Cd1 O6 91.63(15) 2_665 2_665 ?
O5 Cd1 O6 91.63(15) . . ?
O5 Cd1 O6 88.37(15) 2_665 . ?
O5 Cd1 O6 88.37(15) . 2_665 ?
O5 Cd1 O5 180.0 . 2_665 ?
C7A O3 Cd1 129.7(3) . . ?
C10A N1 C2 119.1(4) . . ?
C4A N5 C5A 117.8(4) . . ?
C10A N10 C9A 120.7(4) . . ?
C10A N10 C1B 118.7(4) . . ?
C9A N10 C1B 120.3(4) . . ?
C2 N3 C4B 117.9(4) . . ?
C4 N3 C2 124.1(4) . . ?
C4 N3 C4B 118.0(4) . . ?
N5 C4A C10A 124.9(4) . . ?
N5 C4A C4 117.5(4) . . ?
C10A C4A C4 117.5(4) . . ?
C1C O5 Cd1 129.2(4) . . ?
N5 C5A C9A 121.4(4) . . ?
N5 C5A C6 118.6(4) . . ?
C6 C5A C9A 120.0(4) . . ?
N1 C10A N10 119.4(4) . . ?
N1 C10A C4A 124.0(4) . . ?
N10 C10A C4A 116.6(4) . . ?
C6 C7 C7A 120.4(4) . . ?
C6 C7 C8 118.3(4) . . ?
C8 C7 C7A 121.2(4) . . ?
N10 C9A C5A 118.5(4) . . ?
N10 C9A C9 123.2(4) . . ?
C9 C9A C5A 118.4(4) . . ?
C7 C6 C5A 121.4(4) . . ?
N1 C2 N3 120.5(4) . . ?
O1 C2 N1 121.1(4) . . ?
O1 C2 N3 118.4(4) . . ?
N3 C4 C4A 114.7(4) . . ?
O2 C4 N3 123.2(4) . . ?
O2 C4 C4A 122.1(4) . . ?
O3 C7A C7 115.9(4) . . ?
O4 C7A O3 125.6(4) . . ?
O4 C7A C7 118.5(4) . . ?
C9 C8 C7 121.9(4) . . ?
C8 C9 C9A 120.0(4) . . ?
C2B C1B N10 107.8(6) . . ?
C1B C2B C3B 105.8(6) . . ?

loop_
_geom_bond_atom_site_label_1
_geom_bond_atom_site_label_2
_geom_bond_distance
_geom_bond_site_symmetry_2
_geom_bond_publ_flag
Cd1 O3 2.214(3) . ?
Cd1 O3 2.214(3) 2_665 ?
Cd1 O6 2.319(4) 2_665 ?
Cd1 O6 2.319(4) . ?
Cd1 O5 2.301(3) . ?
Cd1 O5 2.301(3) 2_665 ?
O3 C7A 1.255(6) . ?
N1 C10A 1.320(5) . ?
N1 C2 1.376(5) . ?
O4 C7A 1.245(5) . ?
O1 C2 1.212(5) . ?
N5 C4A 1.290(5) . ?
N5 C5A 1.374(5) . ?
N10 C10A 1.358(5) . ?
N10 C9A 1.385(5) . ?
N10 C1B 1.512(7) . ?
N3 C2 1.411(6) . ?
N3 C4 1.373(6) . ?
N3 C4B 1.474(5) . ?
O2 C4 1.214(6) . ?
C4A C10A 1.439(6) . ?
C4A C4 1.496(6) . ?
O5 C1C 1.371(7) . ?
C5A C9A 1.415(6) . ?
C5A C6 1.393(5) . ?
C7 C6 1.365(6) . ?
C7 C7A 1.509(6) . ?
C7 C8 1.410(6) . ?
C9A C9 1.406(6) . ?
C8 C9 1.364(6) . ?
C1B C2B 1.394(8) . ?
C2B C3B 1.631(9) . ?

loop_
_smtbx_masks_void_nr
_smtbx_masks_void_average_x
_smtbx_masks_void_average_y
_smtbx_masks_void_average_z
_smtbx_masks_void_volume
_smtbx_masks_void_count_electrons
_smtbx_masks_void_content
1 0.500 0.000 0.500 137.3 25.3 ?
